data_2009759
loop_
_publ_author_name
'Flippen-Anderson, Judith L.'
'Kony, Michael'
'Dagley, Ian J.'

_publ_section_title
;
 A high-density thermally stable explosive:
 octahydro-2,5-bis(nitroimino)imidazo[4,5-<i>d</i>]imidazole
;
_journal_issue 6
_journal_name_full 'Acta Crystallographica Section C'
_journal_page_first 974
_journal_page_last 976
_journal_paper_doi 10.1107/S010827019400048X
_journal_volume 50
_journal_year 1994
_chemical_formula_moiety 'C4 H6 N8 O4'
_chemical_formula_sum 'C4 H6 N8 O4'
_chemical_formula_weight 230.17
_chemical_melting_point 599
_chemical_name_systematic
;
 ?
;
_space_group_IT_number 43
_symmetry_cell_setting orthorhombic
_symmetry_space_group_name_Hall 'F 2 -2d'
_symmetry_space_group_name_H-M 'F d d 2'
_audit_creation_method SHELXL
_cell_angle_alpha 90.00
_cell_angle_beta 90.00
_cell_angle_gamma 90.00
_cell_formula_units_Z 8
_cell_length_a 14.402(2)
_cell_length_b 27.795(4)
_cell_length_c 4.1520(10)
_cell_measurement_reflns_used 25
_cell_measurement_temperature 295(2)
_cell_measurement_theta_max 42.25
_cell_measurement_theta_min 32.85
_cell_volume 1662.1(5)
_computing_cell_refinement SHELXTL-Plus
_computing_data_collection 'SHELXTL-Plus (Sheldrick, 1992)'
_computing_data_reduction SHELXTL-Plus
_computing_molecular_graphics SHELXTL-Plus
_computing_publication_material SHELXL93
_computing_structure_refinement 'SHELXL93 (Sheldrick, 1993)'
_computing_structure_solution SHELXTL-Plus
_diffrn_ambient_temperature 295(2)
_diffrn_measurement_device 'Siemens R3m/V four-circle diffractometer'
_diffrn_measurement_method 'Wykoff scans'
_diffrn_radiation_monochromator graphite
_diffrn_radiation_source 'normal-focus sealed tube'
_diffrn_radiation_type CuK\a
_diffrn_radiation_wavelength 1.54178
_diffrn_reflns_av_R_equivalents 0.0129
_diffrn_reflns_av_sigmaI/netI 0.0212
_diffrn_reflns_limit_h_max 16
_diffrn_reflns_limit_h_min 0
_diffrn_reflns_limit_k_max 31
_diffrn_reflns_limit_k_min 0
_diffrn_reflns_limit_l_max 4
_diffrn_reflns_limit_l_min 0
_diffrn_reflns_number 398
_diffrn_reflns_theta_max 62.48
_diffrn_reflns_theta_min 6.37
_diffrn_standards_decay_% 'constant during data collection'
_diffrn_standards_interval_count 97
_diffrn_standards_number 3
_exptl_absorpt_coefficient_mu 1.37
_exptl_absorpt_correction_type none
_exptl_crystal_colour colorless
_exptl_crystal_density_diffrn 1.840
_exptl_crystal_description rod
_exptl_crystal_F_000 944
_exptl_crystal_size_max 0.60
_exptl_crystal_size_mid 0.22
_exptl_crystal_size_min 0.22
_refine_diff_density_max 0.234
_refine_diff_density_min -0.228
_refine_ls_abs_structure_details 'Flack H. D. (1983).  Acta Cryst. A39, 876-881.'
_refine_ls_abs_structure_Flack 0.2(10)
_refine_ls_extinction_coef 0.0031(7)
_refine_ls_extinction_method 'SHELXL93 (Sheldrick, 1993)'
_refine_ls_goodness_of_fit_all 1.147
_refine_ls_goodness_of_fit_obs 1.143
_refine_ls_hydrogen_treatment refxyz
_refine_ls_matrix_type full
_refine_ls_number_parameters 83
_refine_ls_number_reflns 380
_refine_ls_number_restraints 1
_refine_ls_restrained_S_all 1.145
_refine_ls_restrained_S_obs 1.141
_refine_ls_R_factor_all 0.0471
_refine_ls_R_factor_obs 0.0455
_refine_ls_shift/esd_max 0.015
_refine_ls_shift/esd_mean 0.003
_refine_ls_structure_factor_coef Fsqd
_refine_ls_weighting_scheme
; calc w=1/[\s^2^(F~o~^2^)+(0.0948P)^2^  +1.2707P]
where P=(F~o~^2^+2F~c~^2^)/3
;
_refine_ls_wR_factor_all 0.1279
_refine_ls_wR_factor_obs 0.1238
_reflns_number_observed 363
_reflns_number_total 380
_reflns_observed_criterion >2sigma(I)
_cod_data_source_file bk1017.cif
_cod_data_source_block dag01
_cod_depositor_comments
;
The following automatic conversions were performed:
'_geom_bond_publ_flag' value 'Y' changed to 'y' according to
'/home/saulius/struct/CIF-dictionaries/cif_core.dic' dictionary named
'cif_core.dic' version 2.4.1 from 2010-06-29.

Automatic conversion script
Id: cif_fix_enum 1527 2010-12-29 10:47:43Z saulius 

The following automatic conversions were performed:

'_chemical_melting_point' value '599 K' was changed to '599' - the
value should be numeric and without a unit designator.

Automatic conversion script
Id: cif_fix_values 1646 2011-03-28 12:23:43Z adriana 

The following automatic conversions were performed:

'_chemical_melting_point' value '599 K' was changed to '599' - the
value should be numeric and without a unit
designator.

'_geom_bond_publ_flag' value 'Y' changed to 'y'
according to /home/saulius/struct/CIF-dictionaries/cif_core.dic
dictionary named 'cif_core.dic' version 2.4.1 from 2010-06-29.

Automatic conversion script
Id: cif_fix_values 1715 2011-07-08 13:25:40Z adriana 
;
_cod_database_code 2009759

loop_
_symmetry_equiv_pos_as_xyz
'x, y, z'
'-x, -y, z'
'x+1/4, -y+1/4, z+1/4'
'-x+1/4, y+1/4, z+1/4'
'x, y+1/2, z+1/2'
'-x, -y+1/2, z+1/2'
'x+1/4, -y+3/4, z+3/4'
'-x+1/4, y+3/4, z+3/4'
'x+1/2, y, z+1/2'
'-x+1/2, -y, z+1/2'
'x+3/4, -y+1/4, z+3/4'
'-x+3/4, y+1/4, z+3/4'
'x+1/2, y+1/2, z'
'-x+1/2, -y+1/2, z'
'x+3/4, -y+3/4, z+1/4'
'-x+3/4, y+3/4, z+1/4'

loop_
_atom_site_aniso_label
_atom_site_aniso_U_11
_atom_site_aniso_U_22
_atom_site_aniso_U_33
_atom_site_aniso_U_12
_atom_site_aniso_U_13
_atom_site_aniso_U_23
N1 0.031(2) 0.026(2) 0.055(2) -0.0020(10) 0.005(2) -0.001(2)
C2 0.027(2) 0.027(2) 0.043(2) -0.0010(10) -0.004(2) -0.002(2)
N2A 0.033(2) 0.027(2) 0.055(3) 0.0000(10) 0.006(2) 0.004(2)
N2B 0.035(2) 0.028(2) 0.058(2) 0.0020(10) 0.001(2) 0.004(2)
O2A 0.046(2) 0.039(2) 0.079(3) 0.0040(10) 0.027(2) 0.014(2)
O2B 0.054(2) 0.026(2) 0.088(3) 0.0060(10) 0.020(2) 0.001(2)
N3 0.029(2) 0.027(2) 0.055(3) 0.0020(10) 0.000(2) 0.001(2)
C4 0.037(2) 0.027(2) 0.039(2) -0.002(2) -0.004(2) 0.000(2)

loop_
_atom_site_label
_atom_site_fract_x
_atom_site_fract_y
_atom_site_fract_z
_atom_site_U_iso_or_equiv
_atom_site_thermal_displace_type
_atom_site_calc_flag
_atom_site_refinement_flags
_atom_site_occupancy
_atom_site_disorder_group
_atom_site_type_symbol
N1 0.0458(2) 0.05580(10) 0.6473(11) 0.0370(10) Uani d . 1 . N
H1 0.042(3) 0.0893(16) 0.627(16) 0.041 Uiso d . 1 . H
C2 0.1161(2) 0.02980(10) 0.5277(12) 0.0320(10) Uani d . 1 . C
N2A 0.1892(2) 0.04160(10) 0.3456(10) 0.0380(10) Uani d . 1 . N
N2B 0.2001(2) 0.08830(10) 0.2734(11) 0.0400(10) Uani d . 1 . N
O2A 0.2642(2) 0.09620(10) 0.0754(11) 0.0550(10) Uani d . 1 . O
O2B 0.1523(2) 0.12120(10) 0.3840(12) 0.0560(10) Uani d . 1 . O
N3 0.1047(2) -0.01700(10) 0.5934(10) 0.0370(10) Uani d . 1 . N
H3 0.150(3) -0.0409(16) 0.587(15) 0.041 Uiso d . 1 . H
C4 0.0235(3) -0.02510(10) 0.7968(12) 0.0340(10) Uani d . 1 . C
H4 0.043(3) -0.0382(17) 1.000(14) 0.038 Uiso d . 1 . H

loop_
_atom_type_symbol
_atom_type_description
_atom_type_scat_dispersion_real
_atom_type_scat_dispersion_imag
_atom_type_scat_source
C C 0.0181 0.0091 'International Tables Vol C Tables 4.2, 6.8 and 6.1.1.4'
H H 0.0000 0.0000 'International Tables Vol C Tables 4.2, 6.8 and 6.1.1.4'
N N 0.0311 0.0180 'International Tables Vol C Tables 4.2, 6.8 and 6.1.1.4'
O O 0.0492 0.0322 'International Tables Vol C Tables 4.2, 6.8 and 6.1.1.4'

loop_
_geom_angle_atom_site_label_1
_geom_angle_atom_site_label_2
_geom_angle_atom_site_label_3
_geom_angle_site_symmetry_1
_geom_angle_site_symmetry_3
_geom_angle
_geom_angle_publ_flag
C2 N1 C4 . 2 111.4(3) y
N1 C2 N2A . . 132.5(4) y
N1 C2 N3 . . 110.7(3) y
N2A C2 N3 . . 116.6(3) y
C2 N2A N2B . . 117.0(3) y
O2B N2B O2A . . 121.6(3) y
O2B N2B N2A . . 124.7(4) y
O2A N2B N2A . . 113.6(3) y
C2 N3 C4 . . 111.4(3) y
N1 C4 N3 2 . 113.2(4) y
N1 C4 C4 2 2 103.1(3) y
N3 C4 C4 . 2 102.2(3) y

loop_
_geom_bond_atom_site_label_1
_geom_bond_atom_site_label_2
_geom_bond_site_symmetry_2
_geom_bond_distance
_geom_bond_publ_flag
N1 C2 . 1.336(5) y
N1 C4 2 1.451(5) y
C2 N2A . 1.337(5) y
C2 N3 . 1.342(5) y
N2A N2B . 1.342(5) y
N2B O2B . 1.234(4) y
N2B O2A . 1.255(5) y
N3 C4 . 1.459(5) y
C4 N1 2 1.451(5) ?
C4 C4 2 1.553(8) y
